data_2017201
loop_
_publ_author_name
'Zhang, Ying-Ying'
'Liu, Shi-Xiong'

_publ_section_title
;Trinitratobis{<i>N</i>'-[1-(2-pyridyl)ethylidene]isonicotinohydrazide}cerium(III):
 a three-dimensional cerium--organic supramolecular structure
;
_journal_coeditor_code SK3327
_journal_issue 7
_journal_name_full 'Acta Crystallographica Section C'
_journal_page_first m269
_journal_page_last m272
_journal_paper_doi 10.1107/S0108270109023385
_journal_volume 65
_journal_year 2009
_chemical_formula_iupac '[Ce (N O3)3 (C13 H12 N4 O)2]'
_chemical_formula_moiety 'C26 H24 Ce N11 O11'
_chemical_formula_sum 'C26 H24 Ce N11 O11'
_chemical_formula_weight 806.68
_chemical_name_systematic
;
Trinitratobis{<i>N</i>'-[1-(2-
pyridyl)ethylidene]isonicotinohydrazide}cerium(III)
;
_space_group_IT_number 15
_symmetry_cell_setting monoclinic
_symmetry_space_group_name_Hall '-C 2yc'
_symmetry_space_group_name_H-M 'C 1 2/c 1'
_atom_sites_solution_hydrogens geom
_atom_sites_solution_primary direct
_atom_sites_solution_secondary difmap
_audit_creation_method SHELXL-97
_cell_angle_alpha 90.00
_cell_angle_beta 122.317(15)
_cell_angle_gamma 90.00
_cell_formula_units_Z 4
_cell_length_a 21.842(11)
_cell_length_b 10.591(4)
_cell_length_c 15.105(5)
_cell_measurement_reflns_used 3384
_cell_measurement_temperature 293(2)
_cell_measurement_theta_max 27.48
_cell_measurement_theta_min 3.06
_cell_volume 2953(2)
_computing_cell_refinement 'TEXRAY (Molecular Structure Corporation, 1999)'
_computing_data_collection 'TEXRAY (Molecular Structure Corporation, 1999)'
_computing_data_reduction 'TEXSAN (Molecular Structure Corporation, 1999)'
_computing_molecular_graphics 'ORTEX (McArdle, 1995)'
_computing_publication_material 'SHELXL97/2 (Sheldrick,2008)'
_computing_structure_refinement 'SHELXL98 (Sheldrick, 2008)'
_computing_structure_solution 'SHELXS98 (Sheldrick, 2008)'
_diffrn_ambient_temperature 293(2)
_diffrn_measured_fraction_theta_full 0.998
_diffrn_measured_fraction_theta_max 0.998
_diffrn_measurement_device_type 'Rigaku Weissenberg IP'
_diffrn_measurement_method \w
_diffrn_radiation_monochromator graphite
_diffrn_radiation_source 'fine-focus sealed tube'
_diffrn_radiation_type MoK\a
_diffrn_radiation_wavelength 0.71073
_diffrn_reflns_av_R_equivalents 0.0293
_diffrn_reflns_av_sigmaI/netI 0.0242
_diffrn_reflns_limit_h_max 28
_diffrn_reflns_limit_h_min -28
_diffrn_reflns_limit_k_max 13
_diffrn_reflns_limit_k_min -13
_diffrn_reflns_limit_l_max 19
_diffrn_reflns_limit_l_min -19
_diffrn_reflns_number 14241
_diffrn_reflns_theta_full 27.48
_diffrn_reflns_theta_max 27.48
_diffrn_reflns_theta_min 3.06
_diffrn_standards_decay_% 0
_diffrn_standards_interval_count -
_diffrn_standards_interval_time -
_diffrn_standards_number 0
_exptl_absorpt_coefficient_mu 1.624
_exptl_absorpt_correction_T_max 1.0000
_exptl_absorpt_correction_T_min 0.6863
_exptl_absorpt_correction_type multi-scan
_exptl_absorpt_process_details '(TEXRAY; Molecular Structure Corporation, 1999)'
_exptl_crystal_colour yellow
_exptl_crystal_density_diffrn 1.815
_exptl_crystal_density_method 'not measured'
_exptl_crystal_description prism
_exptl_crystal_F_000 1612
_exptl_crystal_size_max 0.28
_exptl_crystal_size_mid 0.17
_exptl_crystal_size_min 0.15
_refine_diff_density_max 1.216
_refine_diff_density_min -0.684
_refine_ls_extinction_method none
_refine_ls_goodness_of_fit_ref 1.134
_refine_ls_hydrogen_treatment constr
_refine_ls_matrix_type full
_refine_ls_number_parameters 224
_refine_ls_number_reflns 3384
_refine_ls_number_restraints 0
_refine_ls_restrained_S_all 1.134
_refine_ls_R_factor_all 0.0268
_refine_ls_R_factor_gt 0.0250
_refine_ls_shift/su_max 0.000
_refine_ls_shift/su_mean 0.000
_refine_ls_structure_factor_coef Fsqd
_refine_ls_weighting_details 'calc w=1/[\s^2^(Fo^2^)+(0.0201P)^2^+6.58P] where P=(Fo^2^+2Fc^2^)/3'
_refine_ls_weighting_scheme calc
_refine_ls_wR_factor_gt 0.0589
_refine_ls_wR_factor_ref 0.0598
_reflns_number_gt 3226
_reflns_number_total 3384
_reflns_threshold_expression I>2\s(I)
_cod_data_source_file sk3327.cif
_cod_data_source_block I
_cod_original_sg_symbol_H-M 'C 2/c'
_cod_database_code 2017201
_cod_database_fobs_code 2017201

loop_
_symmetry_equiv_pos_as_xyz
'x, y, z'
'-x, y, -z+1/2'
'x+1/2, y+1/2, z'
'-x+1/2, y+1/2, -z+1/2'
'-x, -y, -z'
'x, -y, z-1/2'
'-x+1/2, -y+1/2, -z'
'x+1/2, -y+1/2, z-1/2'

loop_
_atom_site_type_symbol
_atom_site_label
_atom_site_fract_x
_atom_site_fract_y
_atom_site_fract_z
_atom_site_U_iso_or_equiv
_atom_site_adp_type
_atom_site_calc_flag
_atom_site_refinement_flags
_atom_site_occupancy
_atom_site_disorder_assembly
_atom_site_disorder_group
Ce Ce1 0.0000 0.169370(17) 0.2500 0.02224(6) Uani d S 1 . .
N N1 -0.06659(12) 0.3096(2) 0.05478(17) 0.0313(5) Uani d . 1 . .
N N2 0.04560(11) 0.15931(19) 0.11317(16) 0.0265(4) Uani d . 1 . .
N N3 0.10016(10) 0.06968(19) 0.14198(16) 0.0257(4) Uani d . 1 . .
H H3B 0.1310 0.0750 0.1233 0.031 Uiso calc R 1 . .
N N4 0.26894(12) -0.3030(2) 0.31543(18) 0.0355(5) Uani d . 1 . .
O O1 0.05450(9) -0.03546(15) 0.22400(14) 0.0279(4) Uani d . 1 . .
C C1 -0.03472(13) 0.3141(2) -0.00099(19) 0.0279(5) Uani d . 1 . .
C C2 -0.05971(15) 0.3917(3) -0.0874(2) 0.0357(6) Uani d . 1 . .
H H2 -0.0363 0.3936 -0.1238 0.043 Uiso calc R 1 . .
C C3 -0.11981(16) 0.4663(3) -0.1191(2) 0.0409(6) Uani d . 1 . .
H H3 -0.1370 0.5200 -0.1763 0.049 Uiso calc R 1 . .
C C4 -0.15378(15) 0.4600(3) -0.0650(2) 0.0396(6) Uani d . 1 . .
H H4 -0.1951 0.5077 -0.0858 0.047 Uiso calc R 1 . .
C C5 -0.12539(15) 0.3813(3) 0.0212(2) 0.0382(6) Uani d . 1 . .
H H5 -0.1485 0.3780 0.0580 0.046 Uiso calc R 1 . .
C C6 0.02743(13) 0.2278(2) 0.03232(19) 0.0268(5) Uani d . 1 . .
C C7 0.10064(12) -0.0258(2) 0.20144(18) 0.0234(5) Uani d . 1 . .
C C8 0.15974(12) -0.1214(2) 0.23835(18) 0.0236(4) Uani d . 1 . .
C C9 0.20184(13) -0.1350(2) 0.1957(2) 0.0290(5) Uani d . 1 . .
H H9 0.1944 -0.0836 0.1409 0.035 Uiso calc R 1 . .
C C10 0.25539(14) -0.2267(3) 0.2365(2) 0.0336(6) Uani d . 1 . .
H H10 0.2834 -0.2357 0.2074 0.040 Uiso calc R 1 . .
C C11 0.22718(16) -0.2902(3) 0.3546(2) 0.0402(6) Uani d . 1 . .
H H11 0.2353 -0.3435 0.4088 0.048 Uiso calc R 1 . .
C C12 0.17234(15) -0.2015(3) 0.3188(2) 0.0340(6) Uani d . 1 . .
H H12 0.1444 -0.1959 0.3483 0.041 Uiso calc R 1 . .
C C13 0.06213(15) 0.2231(3) -0.0308(2) 0.0345(6) Uani d . 1 . .
H H13A 0.0915 0.1486 -0.0127 0.052 Uiso calc R 1 . .
H H13B 0.0919 0.2965 -0.0159 0.052 Uiso calc R 1 . .
H H13C 0.0252 0.2213 -0.1040 0.052 Uiso calc R 1 . .
N N5 0.15466(11) 0.0960(2) 0.42569(17) 0.0316(5) Uani d . 1 . .
O O2 0.14177(9) 0.16985(18) 0.35122(14) 0.0330(4) Uani d . 1 . .
O O3 0.10161(10) 0.0560(2) 0.42774(15) 0.0395(4) Uani d . 1 . .
O O4 0.21661(11) 0.0641(3) 0.49221(18) 0.0586(6) Uani d . 1 . .
N N6 0.0000 0.4546(3) 0.2500 0.0504(10) Uani d S 1 . .
O O5 0.04861(12) 0.3947(2) 0.24731(16) 0.0440(5) Uani d . 1 . .
O O6 0.0000 0.5724(3) 0.2500 0.0857(15) Uani d S 1 . .

loop_
_atom_site_aniso_label
_atom_site_aniso_U_11
_atom_site_aniso_U_22
_atom_site_aniso_U_33
_atom_site_aniso_U_12
_atom_site_aniso_U_13
_atom_site_aniso_U_23
Ce1 0.01959(9) 0.02176(10) 0.02872(10) 0.000 0.01515(8) 0.000
N1 0.0319(11) 0.0321(11) 0.0296(10) 0.0042(9) 0.0162(9) 0.0024(9)
N2 0.0243(9) 0.0263(10) 0.0325(10) 0.0058(8) 0.0176(8) 0.0057(9)
N3 0.0237(9) 0.0274(10) 0.0316(10) 0.0056(8) 0.0185(8) 0.0036(9)
N4 0.0287(11) 0.0349(12) 0.0391(12) 0.0088(9) 0.0155(10) -0.0011(10)
O1 0.0249(8) 0.0244(8) 0.0412(10) 0.0020(6) 0.0224(8) 0.0025(7)
C1 0.0292(12) 0.0250(12) 0.0273(12) -0.0019(9) 0.0136(10) -0.0011(10)
C2 0.0368(14) 0.0357(14) 0.0337(13) 0.0002(11) 0.0184(11) 0.0057(12)
C3 0.0414(15) 0.0360(15) 0.0367(14) 0.0061(12) 0.0152(12) 0.0108(12)
C4 0.0327(13) 0.0370(14) 0.0403(15) 0.0089(11) 0.0138(12) 0.0067(12)
C5 0.0355(14) 0.0413(15) 0.0391(14) 0.0092(12) 0.0208(12) 0.0044(13)
C6 0.0275(11) 0.0260(11) 0.0265(11) -0.0024(9) 0.0141(9) -0.0035(10)
C7 0.0202(10) 0.0231(11) 0.0264(11) -0.0015(8) 0.0121(9) -0.0046(9)
C8 0.0207(10) 0.0237(11) 0.0252(11) 0.0007(8) 0.0115(9) -0.0030(9)
C9 0.0304(12) 0.0300(12) 0.0310(12) 0.0041(10) 0.0194(10) 0.0000(10)
C10 0.0304(12) 0.0350(14) 0.0416(14) 0.0042(11) 0.0232(11) -0.0049(12)
C11 0.0437(16) 0.0396(15) 0.0371(14) 0.0130(12) 0.0215(13) 0.0110(13)
C12 0.0364(13) 0.0372(14) 0.0369(14) 0.0078(11) 0.0252(12) 0.0052(12)
C13 0.0393(14) 0.0359(14) 0.0334(13) 0.0033(11) 0.0228(12) 0.0015(12)
N5 0.0278(10) 0.0393(12) 0.0279(10) -0.0006(9) 0.0149(9) -0.0032(10)
O2 0.0302(9) 0.0403(10) 0.0323(9) -0.0061(8) 0.0192(8) 0.0010(8)
O3 0.0369(10) 0.0465(11) 0.0390(10) -0.0061(9) 0.0229(9) 0.0057(9)
O4 0.0330(11) 0.0873(18) 0.0431(12) 0.0155(11) 0.0120(10) 0.0088(12)
N6 0.098(3) 0.0250(16) 0.043(2) 0.000 0.047(2) 0.000
O5 0.0582(13) 0.0399(11) 0.0441(11) -0.0076(10) 0.0342(11) -0.0034(10)
O6 0.180(5) 0.0254(16) 0.108(3) 0.000 0.115(4) 0.000

loop_
_atom_type_symbol
_atom_type_description
_atom_type_scat_dispersion_real
_atom_type_scat_dispersion_imag
_atom_type_scat_source
C C 0.0033 0.0016 'International Tables Vol C Tables 4.2.6.8 and 6.1.1.4'
H H 0.0000 0.0000 'International Tables Vol C Tables 4.2.6.8 and 6.1.1.4'
N N 0.0061 0.0033 'International Tables Vol C Tables 4.2.6.8 and 6.1.1.4'
O O 0.0106 0.0060 'International Tables Vol C Tables 4.2.6.8 and 6.1.1.4'
Ce Ce -0.2486 2.6331 'International Tables Vol C Tables 4.2.6.8 and 6.1.1.4'

loop_
_geom_angle_atom_site_label_1
_geom_angle_atom_site_label_2
_geom_angle_atom_site_label_3
_geom_angle_site_symmetry_1
_geom_angle_site_symmetry_3
_geom_angle
_geom_angle_publ_flag
O1 Ce1 O1 2 . 67.12(7) y
O1 Ce1 O2 2 . 114.00(6) ?
O1 Ce1 O2 . . 66.21(6) y
O1 Ce1 O2 2 2 66.21(6) ?
O1 Ce1 O2 . 2 114.00(6) y
O2 Ce1 O2 . 2 179.78(8) y
O1 Ce1 O5 2 . 169.34(6) ?
O1 Ce1 O5 . . 122.32(6) y
O2 Ce1 O5 . . 69.21(7) y
O2 Ce1 O5 2 . 110.58(7) ?
O1 Ce1 O5 2 2 122.32(6) ?
O1 Ce1 O5 . 2 169.34(6) y
O2 Ce1 O5 . 2 110.58(7) y
O2 Ce1 O5 2 2 69.21(7) ?
O5 Ce1 O5 . 2 48.87(10) y
O1 Ce1 O3 2 2 65.02(6) ?
O1 Ce1 O3 . 2 71.12(6) y
O2 Ce1 O3 . 2 132.21(6) y
O2 Ce1 O3 2 2 47.93(6) ?
O5 Ce1 O3 . 2 121.14(7) y
O5 Ce1 O3 2 2 107.32(7) ?
O1 Ce1 O3 2 . 71.12(6) ?
O1 Ce1 O3 . . 65.02(6) y
O2 Ce1 O3 . . 47.93(6) y
O2 Ce1 O3 2 . 132.21(6) ?
O5 Ce1 O3 . . 107.32(7) y
O5 Ce1 O3 2 . 121.14(7) ?
O3 Ce1 O3 2 . 126.84(9) y
O1 Ce1 N2 2 . 117.54(6) ?
O1 Ce1 N2 . . 58.18(6) y
O2 Ce1 N2 . . 69.31(6) y
O2 Ce1 N2 2 . 110.70(6) ?
O5 Ce1 N2 . . 73.11(6) y
O5 Ce1 N2 2 . 111.19(6) ?
O3 Ce1 N2 2 . 70.55(7) ?
O3 Ce1 N2 . . 107.34(7) y
O1 Ce1 N2 2 2 58.18(6) ?
O1 Ce1 N2 . 2 117.54(6) y
O2 Ce1 N2 . 2 110.70(6) y
O2 Ce1 N2 2 2 69.31(6) ?
O5 Ce1 N2 . 2 111.19(6) y
O5 Ce1 N2 2 2 73.11(6) ?
O3 Ce1 N2 2 2 107.34(7) ?
O3 Ce1 N2 . 2 70.55(7) y
N2 Ce1 N2 . 2 175.54(8) y
O1 Ce1 N1 2 2 107.11(6) ?
O1 Ce1 N1 . 2 123.93(6) y
O2 Ce1 N1 . 2 67.18(6) y
O2 Ce1 N1 2 2 112.69(6) ?
O5 Ce1 N1 . 2 64.08(6) y
O5 Ce1 N1 2 2 60.38(7) ?
O3 Ce1 N1 2 2 160.40(6) ?
O3 Ce1 N1 . 2 61.03(7) y
N2 Ce1 N1 . 2 126.90(7) y
N2 Ce1 N1 2 2 55.90(6) ?
O1 Ce1 N1 2 . 123.93(6) ?
O1 Ce1 N1 . . 107.11(6) y
O2 Ce1 N1 . . 112.69(6) y
O2 Ce1 N1 2 . 67.18(6) ?
O5 Ce1 N1 . . 60.38(7) y
O5 Ce1 N1 2 . 64.08(6) ?
O3 Ce1 N1 2 . 61.03(7) ?
O3 Ce1 N1 . . 160.40(6) y
N2 Ce1 N1 . . 55.90(6) y
N2 Ce1 N1 2 . 126.90(7) ?
N1 Ce1 N1 2 . 118.48(9) y
C5 N1 C1 . . 117.1(2) ?
C5 N1 Ce1 . . 122.25(18) ?
C1 N1 Ce1 . . 120.40(16) ?
C6 N2 N3 . . 117.2(2) ?
C6 N2 Ce1 . . 130.01(16) ?
N3 N2 Ce1 . . 112.66(14) ?
C7 N3 N2 . . 114.72(18) ?
C7 N3 H3B . . 122.6 ?
N2 N3 H3B . . 122.6 ?
C11 N4 C10 . . 117.2(2) ?
C7 O1 Ce1 . . 118.80(15) ?
N1 C1 C2 . . 122.3(2) ?
N1 C1 C6 . . 116.8(2) ?
C2 C1 C6 . . 120.9(2) ?
C3 C2 C1 . . 119.3(3) ?
C3 C2 H2 . . 120.4 ?
C1 C2 H2 . . 120.4 ?
C4 C3 C2 . . 119.0(3) ?
C4 C3 H3 . . 120.5 ?
C2 C3 H3 . . 120.5 ?
C3 C4 C5 . . 118.6(3) ?
C3 C4 H4 . . 120.7 ?
C5 C4 H4 . . 120.7 ?
N1 C5 C4 . . 123.8(3) ?
N1 C5 H5 . . 118.1 ?
C4 C5 H5 . . 118.1 ?
N2 C6 C1 . . 115.5(2) ?
N2 C6 C13 . . 125.4(2) ?
C1 C6 C13 . . 119.1(2) ?
O1 C7 N3 . . 122.1(2) ?
O1 C7 C8 . . 120.9(2) ?
N3 C7 C8 . . 117.0(2) ?
C9 C8 C12 . . 118.4(2) ?
C9 C8 C7 . . 123.6(2) ?
C12 C8 C7 . . 118.0(2) ?
C8 C9 C10 . . 118.6(2) ?
C8 C9 H9 . . 120.7 ?
C10 C9 H9 . . 120.7 ?
N4 C10 C9 . . 123.5(2) ?
N4 C10 H10 . . 118.2 ?
C9 C10 H10 . . 118.2 ?
N4 C11 C12 . . 123.4(3) ?
N4 C11 H11 . . 118.3 ?
C12 C11 H11 . . 118.3 ?
C11 C12 C8 . . 118.9(2) ?
C11 C12 H12 . . 120.6 ?
C8 C12 H12 . . 120.6 ?
C6 C13 H13A . . 109.5 ?
C6 C13 H13B . . 109.5 ?
H13A C13 H13B . . 109.5 ?
C6 C13 H13C . . 109.5 ?
H13A C13 H13C . . 109.5 ?
H13B C13 H13C . . 109.5 ?
O4 N5 O3 . . 121.2(2) ?
O4 N5 O2 . . 121.4(2) ?
O3 N5 O2 . . 117.4(2) ?
N5 O2 Ce1 . . 98.56(13) ?
N5 O3 Ce1 . . 96.02(15) ?
O6 N6 O5 . 2 120.33(17) ?
O6 N6 O5 . . 120.33(17) ?
O5 N6 O5 2 . 119.3(3) ?
O6 N6 Ce1 . . 180.0000(10) ?
O5 N6 Ce1 2 . 59.67(17) ?
O5 N6 Ce1 . . 59.67(17) ?
N6 O5 Ce1 . . 95.90(18) ?

loop_
_geom_bond_atom_site_label_1
_geom_bond_atom_site_label_2
_geom_bond_site_symmetry_2
_geom_bond_distance
_geom_bond_publ_flag
Ce1 O1 2 2.6032(17) ?
Ce1 O1 . 2.6032(17) y
Ce1 O2 . 2.620(2) y
Ce1 O2 2 2.620(2) ?
Ce1 O5 . 2.621(2) y
Ce1 O5 2 2.621(2) ?
Ce1 O3 2 2.684(2) ?
Ce1 O3 . 2.684(2) y
Ce1 N2 . 2.734(2) y
Ce1 N2 2 2.734(2) ?
Ce1 N1 2 2.904(2) ?
Ce1 N1 . 2.904(2) y
N1 C5 . 1.337(3) ?
N1 C1 . 1.350(3) ?
N2 C6 . 1.287(3) ?
N2 N3 . 1.399(3) ?
N3 C7 . 1.349(3) ?
N3 H3B . 0.8600 ?
N4 C11 . 1.334(4) ?
N4 C10 . 1.335(4) ?
O1 C7 . 1.229(3) ?
C1 C2 . 1.385(4) ?
C1 C6 . 1.483(3) ?
C2 C3 . 1.380(4) ?
C2 H2 . 0.9300 ?
C3 C4 . 1.367(4) ?
C3 H3 . 0.9300 ?
C4 C5 . 1.383(4) ?
C4 H4 . 0.9300 ?
C5 H5 . 0.9300 ?
C6 C13 . 1.503(3) ?
C7 C8 . 1.494(3) ?
C8 C9 . 1.383(3) ?
C8 C12 . 1.385(4) ?
C9 C10 . 1.386(3) ?
C9 H9 . 0.9300 ?
C10 H10 . 0.9300 ?
C11 C12 . 1.384(4) ?
C11 H11 . 0.9300 ?
C12 H12 . 0.9300 ?
C13 H13A . 0.9600 ?
C13 H13B . 0.9600 ?
C13 H13C . 0.9600 ?
N5 O4 . 1.225(3) ?
N5 O3 . 1.250(3) ?
N5 O2 . 1.272(3) ?
N6 O6 . 1.248(5) ?
N6 O5 2 1.256(3) ?
N6 O5 . 1.256(3) ?

loop_
_geom_hbond_atom_site_label_D
_geom_hbond_atom_site_label_H
_geom_hbond_atom_site_label_A
_geom_hbond_site_symmetry_A
_geom_hbond_distance_DH
_geom_hbond_distance_HA
_geom_hbond_distance_DA
_geom_hbond_angle_DHA
N3 H3B N4 4 0.86 2.27 2.905(3) 131.0

loop_
_geom_torsion_atom_site_label_1
_geom_torsion_atom_site_label_2
_geom_torsion_atom_site_label_3
_geom_torsion_atom_site_label_4
_geom_torsion_site_symmetry_1
_geom_torsion_site_symmetry_2
_geom_torsion_site_symmetry_3
_geom_torsion_site_symmetry_4
_geom_torsion
_geom_torsion_publ_flag
O1 Ce1 N1 C5 2 . . . 74.2(2) ?
O1 Ce1 N1 C5 . . . . 147.7(2) ?
O2 Ce1 N1 C5 . . . . -141.5(2) ?
O2 Ce1 N1 C5 2 . . . 38.3(2) ?
O5 Ce1 N1 C5 . . . . -94.4(2) ?
O5 Ce1 N1 C5 2 . . . -38.8(2) ?
O3 Ce1 N1 C5 2 . . . 91.6(2) ?
O3 Ce1 N1 C5 . . . . -149.2(2) ?
N2 Ce1 N1 C5 . . . . 176.7(2) ?
N2 Ce1 N1 C5 2 . . . 1.0(2) ?
N1 Ce1 N1 C5 2 . . . -66.0(2) ?
O1 Ce1 N1 C1 2 . . . -112.22(18) ?
O1 Ce1 N1 C1 . . . . -38.68(19) ?
O2 Ce1 N1 C1 . . . . 32.1(2) ?
O2 Ce1 N1 C1 2 . . . -148.1(2) ?
O5 Ce1 N1 C1 . . . . 79.26(19) ?
O5 Ce1 N1 C1 2 . . . 134.9(2) ?
O3 Ce1 N1 C1 2 . . . -94.81(19) ?
O3 Ce1 N1 C1 . . . . 24.4(3) ?
N2 Ce1 N1 C1 . . . . -9.67(17) ?
N2 Ce1 N1 C1 2 . . . 174.60(16) ?
N1 Ce1 N1 C1 2 . . . 107.57(19) ?
O1 Ce1 N2 C6 2 . . . 124.2(2) ?
O1 Ce1 N2 C6 . . . . 157.1(2) ?
O2 Ce1 N2 C6 . . . . -128.7(2) ?
O2 Ce1 N2 C6 2 . . . 51.0(2) ?
O5 Ce1 N2 C6 . . . . -55.1(2) ?
O5 Ce1 N2 C6 2 . . . -23.9(2) ?
O3 Ce1 N2 C6 2 . . . 77.8(2) ?
O3 Ce1 N2 C6 . . . . -158.5(2) ?
N1 Ce1 N2 C6 2 . . . -92.1(2) ?
N1 Ce1 N2 C6 . . . . 10.2(2) ?
O1 Ce1 N2 N3 2 . . . -60.06(16) ?
O1 Ce1 N2 N3 . . . . -27.14(13) ?
O2 Ce1 N2 N3 . . . . 47.00(14) ?
O2 Ce1 N2 N3 2 . . . -133.24(14) ?
O5 Ce1 N2 N3 . . . . 120.63(16) ?
O5 Ce1 N2 N3 2 . . . 151.87(14) ?
O3 Ce1 N2 N3 2 . . . -106.50(16) ?
O3 Ce1 N2 N3 . . . . 17.27(16) ?
N1 Ce1 N2 N3 2 . . . 83.69(16) ?
N1 Ce1 N2 N3 . . . . -174.09(18) ?
C6 N2 N3 C7 . . . . -158.5(2) ?
Ce1 N2 N3 C7 . . . . 25.1(2) ?
O1 Ce1 O1 C7 2 . . . 179.7(2) ?
O2 Ce1 O1 C7 . . . . -48.36(17) ?
O2 Ce1 O1 C7 2 . . . 131.54(17) ?
O5 Ce1 O1 C7 . . . . -5.9(2) ?
O5 Ce1 O1 C7 2 . . . 26.2(4) ?
O3 Ce1 O1 C7 2 . . . 109.57(18) ?
O3 Ce1 O1 C7 . . . . -101.31(18) ?
N2 Ce1 O1 C7 . . . . 31.22(16) ?
N2 Ce1 O1 C7 2 . . . -150.23(16) ?
N1 Ce1 O1 C7 2 . . . -84.52(18) ?
N1 Ce1 O1 C7 . . . . 59.43(18) ?
C5 N1 C1 C2 . . . . 1.9(4) ?
Ce1 N1 C1 C2 . . . . -172.02(19) ?
C5 N1 C1 C6 . . . . -176.0(2) ?
Ce1 N1 C1 C6 . . . . 10.1(3) ?
N1 C1 C2 C3 . . . . -0.8(4) ?
C6 C1 C2 C3 . . . . 176.9(2) ?
C1 C2 C3 C4 . . . . -1.0(4) ?
C2 C3 C4 C5 . . . . 1.6(4) ?
C1 N1 C5 C4 . . . . -1.2(4) ?
Ce1 N1 C5 C4 . . . . 172.6(2) ?
C3 C4 C5 N1 . . . . -0.5(5) ?
N3 N2 C6 C1 . . . . 175.0(2) ?
Ce1 N2 C6 C1 . . . . -9.4(3) ?
N3 N2 C6 C13 . . . . -2.7(4) ?
Ce1 N2 C6 C13 . . . . 172.88(18) ?
N1 C1 C6 N2 . . . . -1.6(3) ?
C2 C1 C6 N2 . . . . -179.5(2) ?
N1 C1 C6 C13 . . . . 176.3(2) ?
C2 C1 C6 C13 . . . . -1.6(4) ?
Ce1 O1 C7 N3 . . . . -33.1(3) ?
Ce1 O1 C7 C8 . . . . 147.53(16) ?
N2 N3 C7 O1 . . . . 3.2(3) ?
N2 N3 C7 C8 . . . . -177.45(19) ?
O1 C7 C8 C9 . . . . 163.2(2) ?
N3 C7 C8 C9 . . . . -16.2(3) ?
O1 C7 C8 C12 . . . . -16.0(3) ?
N3 C7 C8 C12 . . . . 164.6(2) ?
C12 C8 C9 C10 . . . . -1.0(4) ?
C7 C8 C9 C10 . . . . 179.8(2) ?
C11 N4 C10 C9 . . . . 1.3(4) ?
C8 C9 C10 N4 . . . . -0.2(4) ?
C10 N4 C11 C12 . . . . -1.1(4) ?
N4 C11 C12 C8 . . . . -0.1(5) ?
C9 C8 C12 C11 . . . . 1.2(4) ?
C7 C8 C12 C11 . . . . -179.6(2) ?
O4 N5 O2 Ce1 . . . . 176.9(2) ?
O3 N5 O2 Ce1 . . . . -2.3(2) ?
O1 Ce1 O2 N5 2 . . . -27.23(15) ?
O1 Ce1 O2 N5 . . . . -75.82(14) ?
O5 Ce1 O2 N5 . . . . 141.77(15) ?
O5 Ce1 O2 N5 2 . . . 115.16(14) ?
O3 Ce1 O2 N5 2 . . . -104.50(15) ?
O3 Ce1 O2 N5 . . . . 1.26(13) ?
N2 Ce1 O2 N5 . . . . -139.11(15) ?
N2 Ce1 O2 N5 2 . . . 36.11(15) ?
N1 Ce1 O2 N5 2 . . . 72.10(14) ?
N1 Ce1 O2 N5 . . . . -175.26(13) ?
O4 N5 O3 Ce1 . . . . -176.9(2) ?
O2 N5 O3 Ce1 . . . . 2.2(2) ?
O1 Ce1 O3 N5 2 . . . 151.31(16) ?
O1 Ce1 O3 N5 . . . . 78.41(15) ?
O2 Ce1 O3 N5 . . . . -1.27(13) ?
O2 Ce1 O3 N5 2 . . . 178.97(13) ?
O5 Ce1 O3 N5 . . . . -39.79(16) ?
O5 Ce1 O3 N5 2 . . . -91.72(16) ?
O3 Ce1 O3 N5 2 . . . 115.77(15) ?
N2 Ce1 O3 N5 . . . . 37.42(16) ?
N2 Ce1 O3 N5 2 . . . -146.73(16) ?
N1 Ce1 O3 N5 2 . . . -85.69(15) ?
N1 Ce1 O3 N5 . . . . 8.3(3) ?
O1 Ce1 N6 O5 2 . . 2 -11.52(13) ?
O1 Ce1 N6 O5 . . . 2 168.48(13) ?
O2 Ce1 N6 O5 . . . 2 -148.64(12) ?
O2 Ce1 N6 O5 2 . . 2 31.36(12) ?
O5 Ce1 N6 O5 . . . 2 180.0 ?
O3 Ce1 N6 O5 2 . . 2 72.75(13) ?
O3 Ce1 N6 O5 . . . 2 -107.25(13) ?
N2 Ce1 N6 O5 . . . 2 142.07(12) ?
N2 Ce1 N6 O5 2 . . 2 -37.93(12) ?
N1 Ce1 N6 O5 2 . . 2 -85.39(13) ?
N1 Ce1 N6 O5 . . . 2 94.61(13) ?
O1 Ce1 N6 O5 2 . . . 168.48(13) ?
O1 Ce1 N6 O5 . . . . -11.52(13) ?
O2 Ce1 N6 O5 . . . . 31.36(12) ?
O2 Ce1 N6 O5 2 . . . -148.64(12) ?
O5 Ce1 N6 O5 2 . . . 180.0 ?
O3 Ce1 N6 O5 2 . . . -107.25(13) ?
O3 Ce1 N6 O5 . . . . 72.75(13) ?
N2 Ce1 N6 O5 . . . . -37.93(12) ?
N2 Ce1 N6 O5 2 . . . 142.07(12) ?
N1 Ce1 N6 O5 2 . . . 94.61(13) ?
N1 Ce1 N6 O5 . . . . -85.39(13) ?
O6 N6 O5 Ce1 . . . . 180.0 ?
O5 N6 O5 Ce1 2 . . . 0.0 ?
O1 Ce1 O5 N6 2 . . . -36.6(4) ?
O1 Ce1 O5 N6 . . . . 172.49(8) ?
O2 Ce1 O5 N6 . . . . -146.17(13) ?
O2 Ce1 O5 N6 2 . . . 33.77(12) ?
O5 Ce1 O5 N6 2 . . . 0.0 ?
O3 Ce1 O5 N6 2 . . . 86.23(12) ?
O3 Ce1 O5 N6 . . . . -116.54(11) ?
N2 Ce1 O5 N6 . . . . 140.07(12) ?
N2 Ce1 O5 N6 2 . . . -41.20(13) ?
N1 Ce1 O5 N6 2 . . . -72.23(11) ?
N1 Ce1 O5 N6 . . . . 80.15(12) ?
